data_4079062
loop_
_publ_author_name
'Dimmer, J\"org-Alexander'
'Hornung, Martin'
'W\"utz, Tobias'
'Wesemann, Lars'

_publ_section_title
;
 Germa- and Stanna-closo-dodecaborate in Reaction with [PdCl2(Xantphos)]:
 P--C and B--H Bond Activation
;
_journal_issue 20
_journal_name_full Organometallics
_journal_page_first 7044
_journal_paper_doi 10.1021/om300438x
_journal_volume 31
_journal_year 2012
_chemical_formula_sum 'C49 H66 B11 Cl Ge N2 O P2 Pd'
_chemical_formula_weight 1094.33
_chemical_name_systematic
;
 ?
;
_space_group_IT_number 29
_symmetry_cell_setting orthorhombic
_symmetry_space_group_name_Hall 'P 2c -2ac'
_symmetry_space_group_name_H-M 'P c a 21'
_atom_sites_solution_hydrogens calculated
_atom_sites_solution_primary direct
_atom_sites_solution_secondary difmap
_audit_creation_method SHELXL-97
_cell_angle_alpha 90.00
_cell_angle_beta 90.00
_cell_angle_gamma 90.00
_cell_formula_units_Z 4
_cell_length_a 10.8523(12)
_cell_length_b 23.421(5)
_cell_length_c 21.169(3)
_cell_measurement_temperature 173(2)
_cell_volume 5380.6(15)
_computing_cell_refinement x-Area
_computing_data_collection x-Area
_computing_data_reduction x-Area
_computing_molecular_graphics 'ortep for windows'
_computing_structure_refinement 'SHELXL-97 (Sheldrick, 1997)'
_computing_structure_solution 'SHELXS-97 (Sheldrick, 1997)'
_diffrn_ambient_temperature 173(2)
_diffrn_measured_fraction_theta_full 0.996
_diffrn_measured_fraction_theta_max 0.996
_diffrn_measurement_device_type 'Stoe IPDS 2T'
_diffrn_measurement_method 'omega scans'
_diffrn_radiation_monochromator graphite
_diffrn_radiation_source 'fine-focus sealed tube'
_diffrn_radiation_type MoK\a
_diffrn_radiation_wavelength 0.71073
_diffrn_reflns_av_R_equivalents 0.1005
_diffrn_reflns_av_sigmaI/netI 0.0474
_diffrn_reflns_limit_h_max 14
_diffrn_reflns_limit_h_min -14
_diffrn_reflns_limit_k_max 32
_diffrn_reflns_limit_k_min -32
_diffrn_reflns_limit_l_max 28
_diffrn_reflns_limit_l_min -28
_diffrn_reflns_number 93982
_diffrn_reflns_theta_full 29.19
_diffrn_reflns_theta_max 29.19
_diffrn_reflns_theta_min 1.74
_exptl_absorpt_coefficient_mu 1.040
_exptl_absorpt_correction_T_max 0.8872
_exptl_absorpt_correction_T_min 0.6363
_exptl_absorpt_correction_type numerical
_exptl_absorpt_process_details 'x-red, x-shape'
_exptl_crystal_colour orange
_exptl_crystal_density_diffrn 1.351
_exptl_crystal_density_method 'not measured'
_exptl_crystal_description block
_exptl_crystal_F_000 2248
_exptl_crystal_size_max 0.36
_exptl_crystal_size_mid 0.22
_exptl_crystal_size_min 0.18
_refine_diff_density_max 0.626
_refine_diff_density_min -1.508
_refine_diff_density_rms 0.263
_refine_ls_abs_structure_details 'Flack H D (1983), Acta Cryst. A39, 876-881'
_refine_ls_abs_structure_Flack 0.464(10)
_refine_ls_extinction_method none
_refine_ls_goodness_of_fit_ref 1.239
_refine_ls_hydrogen_treatment constr
_refine_ls_matrix_type full
_refine_ls_number_parameters 621
_refine_ls_number_reflns 14366
_refine_ls_number_restraints 1
_refine_ls_restrained_S_all 1.239
_refine_ls_R_factor_all 0.0534
_refine_ls_R_factor_gt 0.0429
_refine_ls_shift/su_max 0.001
_refine_ls_shift/su_mean 0.000
_refine_ls_structure_factor_coef Fsqd
_refine_ls_weighting_details 'calc w=1/[\s^2^(Fo^2^)+(0.0708P)^2^+0.2142P] where P=(Fo^2^+2Fc^2^)/3'
_refine_ls_weighting_scheme calc
_refine_ls_wR_factor_gt 0.1084
_refine_ls_wR_factor_ref 0.1256
_reflns_number_gt 13244
_reflns_number_total 14366
_reflns_threshold_expression >2sigma(I)
_cod_data_source_file om300438x_si_001.cif
_cod_data_source_block jd66
_cod_original_sg_symbol_H-M Pca21
_cod_database_code 4079062

loop_
_symmetry_equiv_pos_as_xyz
'x, y, z'
'-x, -y, z+1/2'
'-x+1/2, y, z+1/2'
'x+1/2, -y, z'

loop_
_atom_site_label
_atom_site_type_symbol
_atom_site_fract_x
_atom_site_fract_y
_atom_site_fract_z
_atom_site_U_iso_or_equiv
_atom_site_adp_type
_atom_site_occupancy
_atom_site_symmetry_multiplicity
_atom_site_calc_flag
_atom_site_refinement_flags
Pd1 Pd 0.12964(2) -0.698478(11) 0.276100(15) 0.02112(6) Uani 1 1 d .
Ge1 Ge 0.02293(4) -0.771342(15) 0.22414(2) 0.02192(9) Uani 1 1 d .
Cl1 Cl 0.32329(9) -0.67189(4) 0.33007(5) 0.02637(18) Uani 1 1 d .
P1 P 0.20327(9) -0.65251(4) 0.18912(5) 0.02218(18) Uani 1 1 d .
P2 P 0.03351(9) -0.70970(4) 0.37060(5) 0.02117(18) Uani 1 1 d .
O1 O 0.1010(3) -0.59752(12) 0.30798(13) 0.0231(5) Uani 1 1 d .
C1 C 0.2223(4) -0.57865(17) 0.2167(2) 0.0288(8) Uani 1 1 d .
C2 C 0.2867(5) -0.53988(19) 0.1793(2) 0.0389(11) Uani 1 1 d .
H2 H 0.3162 -0.5511 0.1399 0.047 Uiso 1 1 calc R
C3 C 0.3069(6) -0.4849(2) 0.2003(3) 0.0495(14) Uani 1 1 d .
H3 H 0.3484 -0.4588 0.1750 0.059 Uiso 1 1 calc R
C4 C 0.2648(5) -0.4688(2) 0.2597(2) 0.0422(12) Uani 1 1 d .
H4 H 0.2819 -0.4322 0.2741 0.051 Uiso 1 1 calc R
C5 C 0.1982(4) -0.50553(18) 0.2983(2) 0.0306(9) Uani 1 1 d .
C6 C 0.1754(3) -0.56005(14) 0.2747(2) 0.0245(7) Uani 1 1 d .
C7 C 0.0901(4) -0.59139(16) 0.37315(19) 0.0236(7) Uani 1 1 d .
C8 C 0.1076(4) -0.53821(17) 0.4011(2) 0.0267(8) Uani 1 1 d .
C9 C 0.0832(5) -0.5333(2) 0.4656(2) 0.0330(9) Uani 1 1 d .
H9 H 0.0940 -0.4982 0.4855 0.040 Uiso 1 1 calc R
C10 C 0.0430(5) -0.5802(2) 0.5005(2) 0.0337(9) Uani 1 1 d .
H10 H 0.0240 -0.5759 0.5431 0.040 Uiso 1 1 calc R
C11 C 0.0312(4) -0.63309(19) 0.4720(2) 0.0297(8) Uani 1 1 d .
H11 H 0.0065 -0.6645 0.4957 0.036 Uiso 1 1 calc R
C12 C 0.0564(4) -0.63945(16) 0.40772(19) 0.0236(7) Uani 1 1 d .
C13 C 0.1482(4) -0.48640(17) 0.3619(2) 0.0283(8) Uani 1 1 d .
C14 C 0.2484(5) -0.4531(2) 0.3979(3) 0.0365(10) Uani 1 1 d .
H14A H 0.2166 -0.4410 0.4381 0.055 Uiso 1 1 calc R
H14B H 0.2723 -0.4202 0.3737 0.055 Uiso 1 1 calc R
H14C H 0.3187 -0.4772 0.4043 0.055 Uiso 1 1 calc R
C15 C 0.0348(4) -0.4479(2) 0.3505(3) 0.0367(10) Uani 1 1 d .
H15A H -0.0005 -0.4372 0.3904 0.055 Uiso 1 1 calc R
H15B H -0.0252 -0.4684 0.3261 0.055 Uiso 1 1 calc R
H15C H 0.0597 -0.4142 0.3281 0.055 Uiso 1 1 calc R
C100 C 0.1066(4) -0.64270(16) 0.11930(19) 0.0241(8) Uani 1 1 d .
C101 C -0.0189(4) -0.64101(18) 0.1276(2) 0.0292(8) Uani 1 1 d .
H101 H -0.0526 -0.6451 0.1678 0.035 Uiso 1 1 calc R
C102 C -0.0953(5) -0.6331(2) 0.0753(3) 0.0377(10) Uani 1 1 d .
H10C H -0.1802 -0.6307 0.0807 0.045 Uiso 1 1 calc R
C103 C -0.0450(5) -0.6288(2) 0.0157(2) 0.0395(11) Uani 1 1 d .
H103 H -0.0967 -0.6248 -0.0191 0.047 Uiso 1 1 calc R
C104 C 0.0802(5) -0.6303(2) 0.0071(2) 0.0410(11) Uani 1 1 d .
H10D H 0.1131 -0.6270 -0.0333 0.049 Uiso 1 1 calc R
C105 C 0.1575(5) -0.6365(2) 0.0587(2) 0.0345(10) Uani 1 1 d .
H10B H 0.2426 -0.6367 0.0533 0.041 Uiso 1 1 calc R
C200 C 0.3509(4) -0.67635(19) 0.15910(19) 0.0269(8) Uani 1 1 d .
C201 C 0.3496(4) -0.72539(18) 0.1214(2) 0.0290(8) Uani 1 1 d .
H201 H 0.2748 -0.7421 0.1106 0.035 Uiso 1 1 calc R
C202 C 0.4581(5) -0.7491(2) 0.1003(2) 0.0378(10) Uani 1 1 d .
H202 H 0.4569 -0.7820 0.0757 0.045 Uiso 1 1 calc R
C203 C 0.5693(5) -0.7235(3) 0.1160(2) 0.0453(13) Uani 1 1 d .
H203 H 0.6427 -0.7388 0.1009 0.054 Uiso 1 1 calc R
C204 C 0.5714(4) -0.6761(3) 0.1535(2) 0.0447(12) Uani 1 1 d .
H204 H 0.6467 -0.6598 0.1643 0.054 Uiso 1 1 calc R
C205 C 0.4625(4) -0.6517(2) 0.1761(2) 0.0377(10) Uani 1 1 d .
H205 H 0.4646 -0.6196 0.2020 0.045 Uiso 1 1 calc R
C300 C -0.1328(4) -0.71730(18) 0.3770(2) 0.0251(7) Uani 1 1 d .
C301 C -0.1878(4) -0.73612(19) 0.4329(2) 0.0304(9) Uani 1 1 d .
H301 H -0.1391 -0.7477 0.4667 0.036 Uiso 1 1 calc R
C302 C -0.3157(4) -0.7376(2) 0.4378(2) 0.0357(10) Uani 1 1 d .
H302 H -0.3524 -0.7501 0.4750 0.043 Uiso 1 1 calc R
C303 C -0.3878(4) -0.7207(2) 0.3882(2) 0.0352(10) Uani 1 1 d .
H303 H -0.4731 -0.7217 0.3918 0.042 Uiso 1 1 calc R
C304 C -0.3340(4) -0.70208(18) 0.3326(2) 0.0336(9) Uani 1 1 d .
H304 H -0.3837 -0.6909 0.2990 0.040 Uiso 1 1 calc R
C305 C -0.2070(4) -0.69991(17) 0.3265(2) 0.0282(8) Uani 1 1 d .
H305 H -0.1714 -0.6870 0.2892 0.034 Uiso 1 1 calc R
C400 C 0.0987(4) -0.76326(16) 0.42220(19) 0.0234(7) Uani 1 1 d .
C401 C 0.2082(4) -0.75325(19) 0.4548(2) 0.0295(8) Uani 1 1 d .
H401 H 0.2429 -0.7169 0.4546 0.035 Uiso 1 1 calc R
C402 C 0.2656(5) -0.7970(2) 0.4874(2) 0.0376(10) Uani 1 1 d .
H402 H 0.3388 -0.7903 0.5091 0.045 Uiso 1 1 calc R
C403 C 0.2127(5) -0.8511(2) 0.4874(2) 0.0426(12) Uani 1 1 d .
H403 H 0.2489 -0.8802 0.5107 0.051 Uiso 1 1 calc R
C404 C 0.1081(5) -0.8619(2) 0.4535(3) 0.0413(11) Uani 1 1 d .
H404 H 0.0760 -0.8987 0.4523 0.050 Uiso 1 1 calc R
C405 C 0.0496(4) -0.81845(17) 0.4208(2) 0.0293(8) Uani 1 1 d .
H405 H -0.0219 -0.8259 0.3981 0.035 Uiso 1 1 calc R
B101 B -0.1432(4) -0.7820(2) 0.1732(2) 0.0279(9) Uani 1 1 d .
H10A H -0.2001 -0.7433 0.1700 0.033 Uiso 1 1 d R
B102 B 0.0009(5) -0.7915(2) 0.1264(2) 0.0284(9) Uani 1 1 d .
H102 H 0.0351 -0.7590 0.0932 0.034 Uiso 1 1 d R
B103 B 0.1068(5) -0.83938(19) 0.1723(3) 0.0294(10) Uani 1 1 d .
H10E H 0.2078 -0.8369 0.1683 0.035 Uiso 1 1 d R
B104 B 0.0252(5) -0.8600(2) 0.2472(2) 0.0282(9) Uani 1 1 d .
H104 H 0.0751 -0.8707 0.2908 0.034 Uiso 1 1 d R
B105 B -0.1282(4) -0.8251(2) 0.2478(3) 0.0285(9) Uani 1 1 d .
H105 H -0.1759 -0.8138 0.2919 0.034 Uiso 1 1 d R
B106 B -0.1333(5) -0.8310(2) 0.1098(3) 0.0345(11) Uani 1 1 d .
H106 H -0.1847 -0.8228 0.0659 0.041 Uiso 1 1 d R
B107 B 0.0149(6) -0.8657(2) 0.1096(3) 0.0364(11) Uani 1 1 d .
H107 H 0.0594 -0.8799 0.0657 0.044 Uiso 1 1 d R
B108 B 0.0286(5) -0.9057(2) 0.1809(3) 0.0341(10) Uani 1 1 d .
H108 H 0.0817 -0.9456 0.1830 0.041 Uiso 1 1 d R
B109 B -0.1101(5) -0.8967(2) 0.2246(3) 0.0327(10) Uani 1 1 d .
H109 H -0.1470 -0.9309 0.2547 0.039 Uiso 1 1 d R
B110 B -0.2104(5) -0.8507(2) 0.1810(3) 0.0325(10) Uani 1 1 d .
H110 H -0.3113 -0.8551 0.1829 0.039 Uiso 1 1 d R
B111 B -0.1140(5) -0.9011(2) 0.1415(3) 0.0368(11) Uani 1 1 d .
H111 H -0.1532 -0.9385 0.1175 0.044 Uiso 1 1 d R
N1 N 0.4634(4) -0.91096(18) 0.3136(2) 0.0389(9) Uani 1 1 d .
C111 C 0.5797(7) -0.8999(3) 0.3471(4) 0.070(2) Uani 1 1 d .
H11A H 0.6262 -0.8713 0.3242 0.084 Uiso 1 1 calc R
H11B H 0.6282 -0.9347 0.3479 0.084 Uiso 1 1 calc R
C112 C 0.5585(12) -0.8787(4) 0.4170(4) 0.099(4) Uani 1 1 d .
H11C H 0.6366 -0.8739 0.4375 0.148 Uiso 1 1 calc R
H11D H 0.5105 -0.9064 0.4396 0.148 Uiso 1 1 calc R
H11E H 0.5154 -0.8429 0.4163 0.148 Uiso 1 1 calc R
C121 C 0.3832(7) -0.8595(3) 0.3071(3) 0.0590(16) Uani 1 1 d .
H12D H 0.3643 -0.8449 0.3488 0.071 Uiso 1 1 calc R
H12E H 0.3061 -0.8708 0.2875 0.071 Uiso 1 1 calc R
C122 C 0.4404(8) -0.8120(2) 0.2683(4) 0.0651(18) Uani 1 1 d .
H12A H 0.3922 -0.7779 0.2728 0.098 Uiso 1 1 calc R
H12B H 0.4426 -0.8230 0.2246 0.098 Uiso 1 1 calc R
H12C H 0.5228 -0.8049 0.2829 0.098 Uiso 1 1 calc R
C131 C 0.3846(8) -0.9545(4) 0.3495(4) 0.070(2) Uani 1 1 d .
H13A H 0.3141 -0.9643 0.3235 0.084 Uiso 1 1 calc R
H13B H 0.3537 -0.9365 0.3876 0.084 Uiso 1 1 calc R
C132 C 0.4508(9) -1.0099(3) 0.3682(4) 0.074(2) Uani 1 1 d .
H13C H 0.3932 -1.0410 0.3675 0.112 Uiso 1 1 calc R
H13D H 0.4844 -1.0060 0.4099 0.112 Uiso 1 1 calc R
H13E H 0.5162 -1.0174 0.3388 0.112 Uiso 1 1 calc R
C141 C 0.4953(7) -0.9360(3) 0.2500(3) 0.0555(15) Uani 1 1 d .
H14G H 0.5576 -0.9119 0.2308 0.067 Uiso 1 1 calc R
H14H H 0.5323 -0.9731 0.2569 0.067 Uiso 1 1 calc R
C142 C 0.3918(8) -0.9431(3) 0.2031(4) 0.066(2) Uani 1 1 d .
H14D H 0.4118 -0.9733 0.1742 0.099 Uiso 1 1 calc R
H14E H 0.3806 -0.9082 0.1802 0.099 Uiso 1 1 calc R
H14F H 0.3172 -0.9525 0.2252 0.099 Uiso 1 1 calc R
N2 N -0.2145(8) -0.9993(4) -0.0191(5) 0.097(3) Uani 1 1 d .
C20 C -0.2942(8) -0.9874(3) 0.0138(4) 0.0683(19) Uani 1 1 d .
C21 C -0.3936(7) -0.9726(4) 0.0580(4) 0.069(2) Uani 1 1 d .
H21A H -0.3884 -0.9965 0.0947 0.103 Uiso 1 1 calc R
H21B H -0.4719 -0.9781 0.0378 0.103 Uiso 1 1 calc R
H21C H -0.3855 -0.9333 0.0704 0.103 Uiso 1 1 calc R

loop_
_atom_site_aniso_label
_atom_site_aniso_U_11
_atom_site_aniso_U_22
_atom_site_aniso_U_33
_atom_site_aniso_U_23
_atom_site_aniso_U_13
_atom_site_aniso_U_12
Pd1 0.02474(12) 0.01987(11) 0.01873(11) 0.00007(12) -0.00074(12) -0.00380(9)
Ge1 0.02409(17) 0.01813(16) 0.02353(18) -0.00156(15) -0.00143(16) -0.00139(14)
Cl1 0.0233(4) 0.0284(4) 0.0274(4) -0.0017(4) -0.0036(4) -0.0015(3)
P1 0.0253(5) 0.0200(4) 0.0212(4) 0.0011(3) 0.0023(4) -0.0005(3)
P2 0.0244(5) 0.0199(4) 0.0192(4) 0.0007(3) -0.0019(4) -0.0009(3)
O1 0.0265(13) 0.0220(12) 0.0207(13) -0.0020(10) 0.0000(10) -0.0022(10)
C1 0.033(2) 0.0236(17) 0.030(2) -0.0006(15) 0.0008(17) -0.0040(15)
C2 0.058(3) 0.028(2) 0.031(2) -0.0002(17) 0.007(2) -0.008(2)
C3 0.072(4) 0.029(2) 0.048(3) 0.004(2) 0.022(3) -0.016(2)
C4 0.056(3) 0.026(2) 0.045(3) 0.0023(18) 0.010(2) -0.009(2)
C5 0.036(2) 0.0214(18) 0.034(2) -0.0013(15) 0.0003(17) 0.0004(16)
C6 0.0301(16) 0.0178(14) 0.0256(16) 0.0026(17) 0.0033(19) -0.0023(12)
C7 0.0226(17) 0.0234(17) 0.0248(18) -0.0007(14) -0.0030(14) 0.0023(14)
C8 0.0271(19) 0.0237(18) 0.029(2) -0.0035(15) -0.0017(15) 0.0029(14)
C9 0.045(3) 0.029(2) 0.025(2) -0.0075(16) -0.0001(18) 0.0040(18)
C10 0.042(2) 0.038(2) 0.0216(19) -0.0060(17) -0.0019(17) 0.0030(19)
C11 0.037(2) 0.0277(19) 0.0250(19) -0.0009(16) -0.0003(17) 0.0011(16)
C12 0.0252(19) 0.0215(17) 0.0240(18) -0.0036(14) -0.0045(15) 0.0010(14)
C13 0.031(2) 0.0185(16) 0.036(2) -0.0022(15) -0.0016(17) -0.0006(14)
C14 0.033(2) 0.031(2) 0.045(3) -0.0137(19) -0.001(2) -0.0044(18)
C15 0.032(2) 0.028(2) 0.051(3) 0.0009(19) -0.003(2) 0.0019(17)
C100 0.031(2) 0.0194(16) 0.0215(18) -0.0007(13) -0.0037(15) 0.0031(14)
C101 0.032(2) 0.0222(18) 0.033(2) 0.0011(15) 0.0002(17) 0.0010(15)
C102 0.033(2) 0.035(2) 0.045(3) 0.005(2) -0.010(2) 0.0073(18)
C103 0.048(3) 0.036(2) 0.034(2) -0.0013(19) -0.015(2) 0.011(2)
C104 0.058(3) 0.044(3) 0.021(2) 0.0030(18) 0.000(2) 0.017(2)
C105 0.043(3) 0.037(2) 0.024(2) 0.0061(17) 0.0077(17) 0.0103(19)
C200 0.0266(19) 0.032(2) 0.0216(18) 0.0084(15) 0.0058(14) 0.0024(15)
C201 0.031(2) 0.030(2) 0.025(2) 0.0030(16) 0.0006(16) 0.0039(16)
C202 0.040(3) 0.046(3) 0.027(2) 0.0009(19) 0.0026(18) 0.015(2)
C203 0.031(2) 0.076(4) 0.028(2) 0.000(2) 0.0025(19) 0.019(2)
C204 0.020(2) 0.077(4) 0.037(3) 0.000(2) -0.0032(18) 0.004(2)
C205 0.031(2) 0.051(3) 0.031(2) -0.001(2) 0.0013(18) -0.0019(19)
C300 0.0253(18) 0.0248(17) 0.0253(19) -0.0010(15) 0.0008(15) -0.0014(14)
C301 0.033(2) 0.037(2) 0.0214(18) 0.0038(16) 0.0050(16) -0.0012(17)
C302 0.032(2) 0.042(2) 0.033(2) 0.0020(19) 0.0078(18) 0.0038(18)
C303 0.027(2) 0.036(2) 0.042(3) -0.006(2) -0.0010(18) 0.0014(17)
C304 0.032(2) 0.031(2) 0.038(2) -0.0077(18) -0.0088(19) 0.0107(17)
C305 0.0284(19) 0.0267(18) 0.029(2) -0.0009(16) -0.0031(16) 0.0005(15)
C400 0.0287(19) 0.0199(16) 0.0215(18) 0.0012(14) -0.0027(14) 0.0021(14)
C401 0.033(2) 0.0306(19) 0.0247(19) 0.0026(16) -0.0059(16) 0.0023(17)
C402 0.039(3) 0.038(2) 0.036(2) 0.0000(18) -0.011(2) 0.0099(19)
C403 0.057(3) 0.034(2) 0.037(2) 0.0083(19) -0.011(2) 0.012(2)
C404 0.052(3) 0.026(2) 0.045(3) 0.0071(19) -0.010(2) 0.004(2)
C405 0.036(2) 0.0212(18) 0.031(2) 0.0053(15) -0.0022(18) -0.0014(16)
B101 0.025(2) 0.028(2) 0.031(2) -0.0009(18) -0.0084(18) -0.0041(16)
B102 0.035(2) 0.028(2) 0.022(2) -0.0043(17) 0.0004(18) -0.0030(18)
B103 0.030(2) 0.0205(19) 0.038(3) -0.0064(18) 0.0070(19) 0.0021(16)
B104 0.034(2) 0.0213(19) 0.029(2) 0.0017(16) -0.0034(19) 0.0019(17)
B105 0.027(2) 0.026(2) 0.032(2) -0.0005(18) 0.0011(18) -0.0109(17)
B106 0.038(3) 0.036(3) 0.029(2) -0.002(2) -0.008(2) -0.007(2)
B107 0.046(3) 0.029(2) 0.034(3) -0.008(2) 0.005(2) -0.007(2)
B108 0.032(2) 0.025(2) 0.045(3) -0.003(2) 0.003(2) -0.0044(18)
B109 0.039(2) 0.025(2) 0.035(2) -0.0013(19) 0.002(2) -0.0082(17)
B110 0.027(2) 0.034(2) 0.037(3) 0.000(2) -0.0009(19) -0.0079(18)
B111 0.041(3) 0.031(2) 0.038(3) -0.009(2) 0.000(2) -0.013(2)
N1 0.044(2) 0.0320(19) 0.041(2) -0.0010(16) 0.0069(18) 0.0096(16)
C111 0.063(4) 0.054(4) 0.092(6) 0.006(4) -0.024(4) 0.001(3)
C112 0.170(10) 0.053(4) 0.074(5) -0.007(4) -0.057(7) 0.002(5)
C121 0.065(4) 0.055(4) 0.058(4) -0.007(3) 0.005(3) 0.023(3)
C122 0.096(5) 0.036(3) 0.063(4) 0.002(3) -0.009(4) -0.001(3)
C131 0.076(5) 0.076(5) 0.060(4) 0.012(4) 0.007(4) -0.015(4)
C132 0.112(7) 0.051(4) 0.060(4) 0.012(3) -0.007(4) -0.005(4)
C141 0.068(4) 0.046(3) 0.052(3) 0.000(3) 0.011(3) 0.009(3)
C142 0.091(5) 0.048(3) 0.058(4) -0.008(3) -0.018(4) 0.021(3)
N2 0.106(6) 0.083(5) 0.102(6) -0.029(4) 0.026(5) -0.008(4)
C20 0.087(5) 0.053(4) 0.065(4) -0.007(3) -0.001(4) -0.017(4)
C21 0.058(4) 0.085(6) 0.064(4) 0.006(4) -0.003(3) 0.002(4)

loop_
_atom_type_symbol
_atom_type_description
_atom_type_scat_dispersion_real
_atom_type_scat_dispersion_imag
_atom_type_scat_source
C C 0.0033 0.0016 'International Tables Vol C Tables 4.2.6.8 and 6.1.1.4'
H H 0.0000 0.0000 'International Tables Vol C Tables 4.2.6.8 and 6.1.1.4'
B B 0.0013 0.0007 'International Tables Vol C Tables 4.2.6.8 and 6.1.1.4'
Cl Cl 0.1484 0.1585 'International Tables Vol C Tables 4.2.6.8 and 6.1.1.4'
Ge Ge 0.1547 1.8001 'International Tables Vol C Tables 4.2.6.8 and 6.1.1.4'
N N 0.0061 0.0033 'International Tables Vol C Tables 4.2.6.8 and 6.1.1.4'
O O 0.0106 0.0060 'International Tables Vol C Tables 4.2.6.8 and 6.1.1.4'
P P 0.1023 0.0942 'International Tables Vol C Tables 4.2.6.8 and 6.1.1.4'
Pd Pd -0.9988 1.0072 'International Tables Vol C Tables 4.2.6.8 and 6.1.1.4'

loop_
_geom_angle_atom_site_label_1
_geom_angle_atom_site_label_2
_geom_angle_atom_site_label_3
_geom_angle
P2 Pd1 P1 158.09(4)
P2 Pd1 Ge1 95.88(3)
P1 Pd1 Ge1 97.96(3)
P2 Pd1 Cl1 90.72(4)
P1 Pd1 Cl1 87.50(4)
Ge1 Pd1 Cl1 145.36(3)
P2 Pd1 O1 79.22(7)
P1 Pd1 O1 79.23(7)
Ge1 Pd1 O1 139.69(7)
Cl1 Pd1 O1 74.95(7)
B101 Ge1 B105 52.6(2)
B101 Ge1 B104 90.64(19)
B105 Ge1 B104 51.6(2)
B101 Ge1 B102 52.0(2)
B105 Ge1 B102 90.6(2)
B104 Ge1 B102 90.5(2)
B101 Ge1 B103 90.7(2)
B105 Ge1 B103 90.5(2)
B104 Ge1 B103 52.2(2)
B102 Ge1 B103 52.1(2)
B101 Ge1 Pd1 138.46(14)
B105 Ge1 Pd1 134.67(14)
B104 Ge1 Pd1 126.67(14)
B102 Ge1 Pd1 132.28(14)
B103 Ge1 Pd1 125.08(14)
C200 P1 C100 105.23(19)
C200 P1 C1 107.6(2)
C100 P1 C1 101.74(19)
C200 P1 Pd1 116.62(13)
C100 P1 Pd1 120.81(14)
C1 P1 Pd1 103.13(14)
C400 P2 C300 106.0(2)
C400 P2 C12 108.04(18)
C300 P2 C12 100.92(19)
C400 P2 Pd1 115.65(14)
C300 P2 Pd1 122.20(14)
C12 P2 Pd1 102.17(14)
C6 O1 C7 119.2(3)
C6 O1 Pd1 113.1(2)
C7 O1 Pd1 112.3(2)
C2 C1 C6 118.6(4)
C2 C1 P1 119.2(3)
C6 C1 P1 122.1(3)
C3 C2 C1 120.2(5)
C3 C2 H2 119.9
C1 C2 H2 119.9
C2 C3 C4 119.5(5)
C2 C3 H3 120.2
C4 C3 H3 120.2
C5 C4 C3 122.4(4)
C5 C4 H4 118.8
C3 C4 H4 118.8
C4 C5 C6 116.7(4)
C4 C5 C13 121.7(4)
C6 C5 C13 121.6(4)
O1 C6 C5 120.1(4)
O1 C6 C1 117.5(3)
C5 C6 C1 122.4(4)
C8 C7 C12 122.5(4)
C8 C7 O1 120.1(4)
C12 C7 O1 117.4(3)
C7 C8 C9 117.6(4)
C7 C8 C13 121.2(4)
C9 C8 C13 121.2(4)
C10 C9 C8 120.8(4)
C10 C9 H9 119.6
C8 C9 H9 119.6
C11 C10 C9 120.2(4)
C11 C10 H10 119.9
C9 C10 H10 119.9
C10 C11 C12 120.2(4)
C10 C11 H11 119.9
C12 C11 H11 119.9
C7 C12 C11 118.5(4)
C7 C12 P2 122.3(3)
C11 C12 P2 119.0(3)
C5 C13 C8 110.4(3)
C5 C13 C14 109.6(4)
C8 C13 C14 109.6(4)
C5 C13 C15 108.6(4)
C8 C13 C15 108.5(4)
C14 C13 C15 110.1(4)
C13 C14 H14A 109.5
C13 C14 H14B 109.5
H14A C14 H14B 109.5
C13 C14 H14C 109.5
H14A C14 H14C 109.5
H14B C14 H14C 109.5
C13 C15 H15A 109.5
C13 C15 H15B 109.5
H15A C15 H15B 109.5
C13 C15 H15C 109.5
H15A C15 H15C 109.5
H15B C15 H15C 109.5
C101 C100 C105 120.3(4)
C101 C100 P1 118.0(3)
C105 C100 P1 121.8(3)
C100 C101 C102 119.4(4)
C100 C101 H101 120.3
C102 C101 H101 120.3
C103 C102 C101 120.1(5)
C103 C102 H10C 120.0
C101 C102 H10C 120.0
C104 C103 C102 120.8(4)
C104 C103 H103 119.6
C102 C103 H103 119.6
C103 C104 C105 119.8(5)
C103 C104 H10D 120.1
C105 C104 H10D 120.1
C104 C105 C100 119.6(5)
C104 C105 H10B 120.2
C100 C105 H10B 120.2
C205 C200 C201 119.9(4)
C205 C200 P1 123.5(4)
C201 C200 P1 116.4(3)
C202 C201 C200 120.5(4)
C202 C201 H201 119.7
C200 C201 H201 119.7
C201 C202 C203 119.5(5)
C201 C202 H202 120.3
C203 C202 H202 120.3
C204 C203 C202 120.3(5)
C204 C203 H203 119.8
C202 C203 H203 119.8
C203 C204 C205 121.2(5)
C203 C204 H204 119.4
C205 C204 H204 119.4
C200 C205 C204 118.6(5)
C200 C205 H205 120.7
C204 C205 H205 120.7
C301 C300 C305 119.6(4)
C301 C300 P2 121.2(3)
C305 C300 P2 119.0(3)
C302 C301 C300 119.8(4)
C302 C301 H301 120.1
C300 C301 H301 120.1
C303 C302 C301 120.4(5)
C303 C302 H302 119.8
C301 C302 H302 119.8
C302 C303 C304 120.2(4)
C302 C303 H303 119.9
C304 C303 H303 119.9
C303 C304 C305 120.7(4)
C303 C304 H304 119.7
C305 C304 H304 119.7
C304 C305 C300 119.4(4)
C304 C305 H305 120.3
C300 C305 H305 120.3
C401 C400 C405 119.4(4)
C401 C400 P2 121.1(3)
C405 C400 P2 118.7(3)
C402 C401 C400 120.4(4)
C402 C401 H401 119.8
C400 C401 H401 119.8
C401 C402 C403 119.2(5)
C401 C402 H402 120.4
C403 C402 H402 120.4
C404 C403 C402 120.8(4)
C404 C403 H403 119.6
C402 C403 H403 119.6
C403 C404 C405 120.4(5)
C403 C404 H404 119.8
C405 C404 H404 119.8
C404 C405 C400 119.7(4)
C404 C405 H405 120.2
C400 C405 H405 120.2
B106 B101 B110 60.5(3)
B106 B101 B102 57.9(3)
B110 B101 B102 106.7(4)
B106 B101 B105 106.5(3)
B110 B101 B105 58.1(3)
B102 B101 B105 108.1(3)
B106 B101 Ge1 114.3(3)
B110 B101 Ge1 114.2(3)
B102 B101 Ge1 64.5(2)
B105 B101 Ge1 64.0(2)
B106 B101 H10A 121.5
B110 B101 H10A 121.6
B102 B101 H10A 122.4
B105 B101 H10A 122.9
Ge1 B101 H10A 114.3
B106 B102 B107 61.2(3)
B106 B102 B101 58.3(3)
B107 B102 B101 107.1(4)
B106 B102 B103 107.2(4)
B107 B102 B103 57.8(3)
B101 B102 B103 108.1(3)
B106 B102 Ge1 113.7(3)
B107 B102 Ge1 113.5(3)
B101 B102 Ge1 63.4(2)
B103 B102 Ge1 64.0(2)
B106 B102 H102 121.0
B107 B102 H102 121.3
B101 B102 H102 122.7
B103 B102 H102 122.5
Ge1 B102 H102 115.4
B107 B103 B108 60.2(3)
B107 B103 B102 58.4(3)
B108 B103 B102 106.4(4)
B107 B103 B104 106.1(3)
B108 B103 B104 57.7(3)
B102 B103 B104 107.5(3)
B107 B103 Ge1 113.8(3)
B108 B103 Ge1 113.2(3)
B102 B103 Ge1 63.9(2)
B104 B103 Ge1 63.7(2)
B107 B103 H10E 121.5
B108 B103 H10E 122.0
B102 B103 H10E 122.6
B104 B103 H10E 123.2
Ge1 B103 H10E 115.0
B108 B104 B109 60.5(3)
B108 B104 B105 106.9(4)
B109 B104 B105 58.0(3)
B108 B104 B103 58.3(3)
B109 B104 B103 106.7(4)
B105 B104 B103 108.4(3)
B108 B104 Ge1 114.1(3)
B109 B104 Ge1 113.7(3)
B105 B104 Ge1 64.0(2)
B103 B104 Ge1 64.1(2)
B108 B104 H104 121.3
B109 B104 H104 121.7
B105 B104 H104 122.5
B103 B104 H104 122.4
Ge1 B104 H104 114.9
B109 B105 B110 60.7(3)
B109 B105 B104 58.5(3)
B110 B105 B104 107.2(4)
B109 B105 B101 106.6(4)
B110 B105 B101 58.0(3)
B104 B105 B101 108.0(3)
B109 B105 Ge1 114.3(3)
B110 B105 Ge1 113.6(3)
B104 B105 Ge1 64.3(2)
B101 B105 Ge1 63.4(2)
B109 B105 H105 121.2
B110 B105 H105 121.4
B104 B105 H105 122.2
B101 B105 H105 123.0
Ge1 B105 H105 114.9
B102 B106 B101 63.7(3)
B102 B106 B111 108.1(4)
B101 B106 B111 108.5(4)
B102 B106 B110 110.8(4)
B101 B106 B110 59.9(3)
B111 B106 B110 60.0(3)
B102 B106 B107 59.9(3)
B101 B106 B107 110.3(4)
B111 B106 B107 58.8(3)
B110 B106 B107 107.6(4)
B102 B106 H106 119.7
B101 B106 H106 119.8
B111 B106 H106 122.6
B110 B106 H106 121.4
B107 B106 H106 122.0
B111 B107 B103 108.9(4)
B111 B107 B102 108.4(4)
B103 B107 B102 63.8(3)
B111 B107 B108 59.6(3)
B103 B107 B108 60.1(3)
B102 B107 B108 110.6(4)
B111 B107 B106 60.1(3)
B103 B107 B106 110.2(4)
B102 B107 B106 58.9(3)
B108 B107 B106 108.1(4)
B111 B107 H107 122.1
B103 B107 H107 119.4
B102 B107 H107 120.1
B108 B107 H107 121.3
B106 B107 H107 122.0
B111 B108 B104 108.7(4)
B111 B108 B103 108.5(4)
B104 B108 B103 64.1(3)
B111 B108 B109 59.7(3)
B104 B108 B109 59.8(3)
B103 B108 B109 110.7(3)
B111 B108 B107 59.6(3)
B104 B108 B107 110.7(4)
B103 B108 B107 59.6(3)
B109 B108 B107 107.9(4)
B111 B108 H108 122.2
B104 B108 H108 119.5
B103 B108 H108 119.8
B109 B108 H108 121.5
B107 B108 H108 121.8
B105 B109 B111 109.4(4)
B105 B109 B104 63.4(3)
B111 B109 B104 108.6(4)
B105 B109 B108 110.6(3)
B111 B109 B108 59.6(3)
B104 B109 B108 59.7(3)
B105 B109 B110 60.2(3)
B111 B109 B110 60.4(3)
B104 B109 B110 110.7(3)
B108 B109 B110 108.6(4)
B105 B109 H109 119.5
B111 B109 H109 121.9
B104 B109 H109 120.0
B108 B109 H109 121.6
B110 B109 H109 121.1
B101 B110 B105 63.9(3)
B101 B110 B111 108.3(4)
B105 B110 B111 107.6(4)
B101 B110 B106 59.6(3)
B105 B110 B106 110.5(3)
B111 B110 B106 60.0(3)
B101 B110 B109 110.1(3)
B105 B110 B109 59.2(3)
B111 B110 B109 59.1(3)
B106 B110 B109 107.8(4)
B101 B110 H110 119.7
B105 B110 H110 120.1
B111 B110 H110 122.7
B106 B110 H110 121.4
B109 B110 H110 122.1
B108 B111 B107 60.8(3)
B108 B111 B109 60.7(3)
B107 B111 B109 109.7(4)
B108 B111 B110 109.5(4)
B107 B111 B110 109.6(4)
B109 B111 B110 60.5(3)
B108 B111 B106 109.8(4)
B107 B111 B106 61.1(3)
B109 B111 B106 109.0(4)
B110 B111 B106 60.0(3)
B108 B111 H111 120.7
B107 B111 H111 120.4
B109 B111 H111 121.1
B110 B111 H111 121.1
B106 B111 H111 120.9
C111 N1 C121 113.8(5)
C111 N1 C141 107.6(5)
C121 N1 C141 111.3(5)
C111 N1 C131 110.9(5)
C121 N1 C131 105.0(5)
C141 N1 C131 108.2(5)
N1 C111 C112 112.5(7)
N1 C111 H11A 109.1
C112 C111 H11A 109.1
N1 C111 H11B 109.1
C112 C111 H11B 109.1
H11A C111 H11B 107.8
C111 C112 H11C 109.5
C111 C112 H11D 109.5
H11C C112 H11D 109.5
C111 C112 H11E 109.5
H11C C112 H11E 109.5
H11D C112 H11E 109.5
N1 C121 C122 113.8(6)
N1 C121 H12D 108.8
C122 C121 H12D 108.8
N1 C121 H12E 108.8
C122 C121 H12E 108.8
H12D C121 H12E 107.7
C121 C122 H12A 109.5
C121 C122 H12B 109.5
H12A C122 H12B 109.5
C121 C122 H12C 109.5
H12A C122 H12C 109.5
H12B C122 H12C 109.5
N1 C131 C132 115.4(7)
N1 C131 H13A 108.4
C132 C131 H13A 108.4
N1 C131 H13B 108.4
C132 C131 H13B 108.4
H13A C131 H13B 107.5
C131 C132 H13C 109.5
C131 C132 H13D 109.5
H13C C132 H13D 109.5
C131 C132 H13E 109.5
H13C C132 H13E 109.5
H13D C132 H13E 109.5
C142 C141 N1 117.4(6)
C142 C141 H14G 108.0
N1 C141 H14G 108.0
C142 C141 H14H 108.0
N1 C141 H14H 108.0
H14G C141 H14H 107.2
C141 C142 H14D 109.5
C141 C142 H14E 109.5
H14D C142 H14E 109.5
C141 C142 H14F 109.5
H14D C142 H14F 109.5
H14E C142 H14F 109.5
N2 C20 C21 177.8(10)
C20 C21 H21A 109.5
C20 C21 H21B 109.5
H21A C21 H21B 109.5
C20 C21 H21C 109.5
H21A C21 H21C 109.5
H21B C21 H21C 109.5

loop_
_geom_bond_atom_site_label_1
_geom_bond_atom_site_label_2
_geom_bond_distance
Pd1 P2 2.2713(11)
Pd1 P1 2.2776(10)
Pd1 Ge1 2.3374(5)
Pd1 Cl1 2.4718(10)
Pd1 O1 2.479(3)
Ge1 B101 2.116(5)
Ge1 B105 2.127(4)
Ge1 B104 2.132(5)
Ge1 B102 2.136(5)
Ge1 B103 2.139(5)
P1 C200 1.812(4)
P1 C100 1.827(4)
P1 C1 1.838(4)
P2 C400 1.808(4)
P2 C300 1.819(4)
P2 C12 1.840(4)
O1 C6 1.385(5)
O1 C7 1.392(5)
C1 C2 1.394(6)
C1 C6 1.398(6)
C2 C3 1.380(7)
C2 H2 0.9300
C3 C4 1.388(7)
C3 H3 0.9300
C4 C5 1.388(6)
C4 H4 0.9300
C5 C6 1.393(5)
C5 C13 1.520(6)
C7 C8 1.392(5)
C7 C12 1.392(6)
C8 C9 1.396(6)
C8 C13 1.534(6)
C9 C10 1.394(7)
C9 H9 0.9300
C10 C11 1.384(6)
C10 H10 0.9300
C11 C12 1.396(6)
C11 H11 0.9300
C13 C14 1.540(6)
C13 C15 1.544(6)
C14 H14A 0.9600
C14 H14B 0.9600
C14 H14C 0.9600
C15 H15A 0.9600
C15 H15B 0.9600
C15 H15C 0.9600
C100 C101 1.374(6)
C100 C105 1.404(6)
C101 C102 1.396(7)
C101 H101 0.9300
C102 C103 1.379(8)
C102 H10C 0.9300
C103 C104 1.372(8)
C103 H103 0.9300
C104 C105 1.387(7)
C104 H10D 0.9300
C105 H10B 0.9300
C200 C205 1.389(6)
C200 C201 1.398(6)
C201 C202 1.376(6)
C201 H201 0.9300
C202 C203 1.387(8)
C202 H202 0.9300
C203 C204 1.366(9)
C203 H203 0.9300
C204 C205 1.398(7)
C204 H204 0.9300
C205 H205 0.9300
C300 C301 1.396(6)
C300 C305 1.399(6)
C301 C302 1.393(6)
C301 H301 0.9300
C302 C303 1.368(7)
C302 H302 0.9300
C303 C304 1.384(8)
C303 H303 0.9300
C304 C305 1.385(6)
C304 H304 0.9300
C305 H305 0.9300
C400 C401 1.394(6)
C400 C405 1.398(6)
C401 C402 1.384(6)
C401 H401 0.9300
C402 C403 1.392(7)
C402 H402 0.9300
C403 C404 1.367(8)
C403 H403 0.9300
C404 C405 1.385(6)
C404 H404 0.9300
C405 H405 0.9300
B101 B106 1.769(7)
B101 B110 1.774(7)
B101 B102 1.865(7)
B101 B105 1.881(7)
B101 H10A 1.1000
B102 B106 1.762(7)
B102 B107 1.780(7)
B102 B103 1.876(8)
B102 H102 1.1000
B103 B107 1.770(8)
B103 B108 1.779(7)
B103 B104 1.880(7)
B103 H10E 1.1000
B104 B108 1.766(8)
B104 B109 1.768(7)
B104 B105 1.854(7)
B104 H104 1.0999
B105 B109 1.759(7)
B105 B110 1.777(7)
B105 H105 1.1000
B106 B111 1.785(8)
B106 B110 1.785(8)
B106 B107 1.802(9)
B106 H106 1.0999
B107 B111 1.760(8)
B107 B108 1.781(8)
B107 H107 1.1000
B108 B111 1.760(8)
B108 B109 1.780(8)
B108 H108 1.1000
B109 B111 1.761(8)
B109 B110 1.786(8)
B109 H109 1.0999
B110 B111 1.784(8)
B110 H110 1.1000
B111 H111 1.0999
N1 C111 1.470(9)
N1 C121 1.494(7)
N1 C141 1.509(8)
N1 C131 1.532(9)
C111 C112 1.577(13)
C111 H11A 0.9700
C111 H11B 0.9700
C112 H11C 0.9600
C112 H11D 0.9600
C112 H11E 0.9600
C121 C122 1.516(10)
C121 H12D 0.9700
C121 H12E 0.9700
C122 H12A 0.9600
C122 H12B 0.9600
C122 H12C 0.9600
C131 C132 1.534(12)
C131 H13A 0.9700
C131 H13B 0.9700
C132 H13C 0.9600
C132 H13D 0.9600
C132 H13E 0.9600
C141 C142 1.507(10)
C141 H14G 0.9700
C141 H14H 0.9700
C142 H14D 0.9600
C142 H14E 0.9600
C142 H14F 0.9600
N2 C20 1.145(11)
C20 C21 1.470(12)
C21 H21A 0.9600
C21 H21B 0.9600
C21 H21C 0.9600

loop_
_geom_torsion_atom_site_label_1
_geom_torsion_atom_site_label_2
_geom_torsion_atom_site_label_3
_geom_torsion_atom_site_label_4
_geom_torsion
P2 Pd1 Ge1 B101 87.1(2)
P1 Pd1 Ge1 B101 -75.8(2)
Cl1 Pd1 Ge1 B101 -173.0(2)
O1 Pd1 Ge1 B101 6.9(2)
P2 Pd1 Ge1 B105 7.0(2)
P1 Pd1 Ge1 B105 -156.0(2)
Cl1 Pd1 Ge1 B105 106.9(2)
O1 Pd1 Ge1 B105 -73.2(2)
P2 Pd1 Ge1 B104 -62.35(18)
P1 Pd1 Ge1 B104 134.68(18)
Cl1 Pd1 Ge1 B104 37.52(18)
O1 Pd1 Ge1 B104 -142.6(2)
P2 Pd1 Ge1 B102 164.0(2)
P1 Pd1 Ge1 B102 1.0(2)
Cl1 Pd1 Ge1 B102 -96.2(2)
O1 Pd1 Ge1 B102 83.7(2)
P2 Pd1 Ge1 B103 -128.13(18)
P1 Pd1 Ge1 B103 68.90(18)
Cl1 Pd1 Ge1 B103 -28.27(19)
O1 Pd1 Ge1 B103 151.6(2)
P2 Pd1 P1 C200 142.23(18)
Ge1 Pd1 P1 C200 -89.10(17)
Cl1 Pd1 P1 C200 56.53(17)
O1 Pd1 P1 C200 131.68(18)
P2 Pd1 P1 C100 -87.91(18)
Ge1 Pd1 P1 C100 40.76(15)
Cl1 Pd1 P1 C100 -173.61(15)
O1 Pd1 P1 C100 -98.46(16)
P2 Pd1 P1 C1 24.57(19)
Ge1 Pd1 P1 C1 153.24(15)
Cl1 Pd1 P1 C1 -61.13(15)
O1 Pd1 P1 C1 14.02(16)
P1 Pd1 P2 C400 -145.67(16)
Ge1 Pd1 P2 C400 85.34(15)
Cl1 Pd1 P2 C400 -60.59(15)
O1 Pd1 P2 C400 -135.12(16)
P1 Pd1 P2 C300 82.8(2)
Ge1 Pd1 P2 C300 -46.20(17)
Cl1 Pd1 P2 C300 167.86(17)
O1 Pd1 P2 C300 93.33(18)
P1 Pd1 P2 C12 -28.61(18)
Ge1 Pd1 P2 C12 -157.60(13)
Cl1 Pd1 P2 C12 56.47(13)
O1 Pd1 P2 C12 -18.07(15)
P2 Pd1 O1 C6 162.7(3)
P1 Pd1 O1 C6 -21.3(2)
Ge1 Pd1 O1 C6 -110.9(2)
Cl1 Pd1 O1 C6 69.0(2)
P2 Pd1 O1 C7 24.2(2)
P1 Pd1 O1 C7 -159.8(2)
Ge1 Pd1 O1 C7 110.6(2)
Cl1 Pd1 O1 C7 -69.5(2)
C200 P1 C1 C2 44.8(4)
C100 P1 C1 C2 -65.5(4)
Pd1 P1 C1 C2 168.6(4)
C200 P1 C1 C6 -134.4(4)
C100 P1 C1 C6 115.2(4)
Pd1 P1 C1 C6 -10.6(4)
C6 C1 C2 C3 2.2(8)
P1 C1 C2 C3 -177.1(5)
C1 C2 C3 C4 1.3(9)
C2 C3 C4 C5 -2.6(10)
C3 C4 C5 C6 0.2(8)
C3 C4 C5 C13 -177.3(5)
C7 O1 C6 C5 -25.7(5)
Pd1 O1 C6 C5 -161.1(3)
C7 O1 C6 C1 156.0(4)
Pd1 O1 C6 C1 20.7(4)
C4 C5 C6 O1 -174.7(4)
C13 C5 C6 O1 2.9(6)
C4 C5 C6 C1 3.5(7)
C13 C5 C6 C1 -179.0(4)
C2 C1 C6 O1 173.5(4)
P1 C1 C6 O1 -7.3(5)
C2 C1 C6 C5 -4.7(7)
P1 C1 C6 C5 174.5(3)
C6 O1 C7 C8 26.5(5)
Pd1 O1 C7 C8 162.2(3)
C6 O1 C7 C12 -156.2(4)
Pd1 O1 C7 C12 -20.5(4)
C12 C7 C8 C9 -3.6(6)
O1 C7 C8 C9 173.6(4)
C12 C7 C8 C13 178.4(4)
O1 C7 C8 C13 -4.5(6)
C7 C8 C9 C10 0.1(7)
C13 C8 C9 C10 178.1(4)
C8 C9 C10 C11 2.6(7)
C9 C10 C11 C12 -1.7(7)
C8 C7 C12 C11 4.4(6)
O1 C7 C12 C11 -172.8(4)
C8 C7 C12 P2 -179.9(3)
O1 C7 C12 P2 2.8(5)
C10 C11 C12 C7 -1.6(6)
C10 C11 C12 P2 -177.4(4)
C400 P2 C12 C7 139.4(3)
C300 P2 C12 C7 -109.6(4)
Pd1 P2 C12 C7 17.0(4)
C400 P2 C12 C11 -44.9(4)
C300 P2 C12 C11 66.0(4)
Pd1 P2 C12 C11 -167.3(3)
C4 C5 C13 C8 -165.9(5)
C6 C5 C13 C8 16.7(6)
C4 C5 C13 C14 -45.1(6)
C6 C5 C13 C14 137.5(4)
C4 C5 C13 C15 75.2(6)
C6 C5 C13 C15 -102.2(5)
C7 C8 C13 C5 -15.8(5)
C9 C8 C13 C5 166.2(4)
C7 C8 C13 C14 -136.6(4)
C9 C8 C13 C14 45.4(5)
C7 C8 C13 C15 103.1(5)
C9 C8 C13 C15 -74.9(5)
C200 P1 C100 C101 161.3(3)
C1 P1 C100 C101 -86.5(4)
Pd1 P1 C100 C101 26.7(4)
C200 P1 C100 C105 -19.2(4)
C1 P1 C100 C105 92.9(4)
Pd1 P1 C100 C105 -153.9(3)
C105 C100 C101 C102 0.0(6)
P1 C100 C101 C102 179.4(3)
C100 C101 C102 C103 2.0(7)
C101 C102 C103 C104 -2.2(7)
C102 C103 C104 C105 0.4(8)
C103 C104 C105 C100 1.5(8)
C101 C100 C105 C104 -1.7(7)
P1 C100 C105 C104 178.8(4)
C100 P1 C200 C205 129.6(4)
C1 P1 C200 C205 21.7(4)
Pd1 P1 C200 C205 -93.5(4)
C100 P1 C200 C201 -56.2(4)
C1 P1 C200 C201 -164.1(3)
Pd1 P1 C200 C201 80.7(3)
C205 C200 C201 C202 -0.9(7)
P1 C200 C201 C202 -175.3(4)
C200 C201 C202 C203 -0.8(7)
C201 C202 C203 C204 1.8(8)
C202 C203 C204 C205 -1.1(9)
C201 C200 C205 C204 1.5(7)
P1 C200 C205 C204 175.5(4)
C203 C204 C205 C200 -0.6(8)
C400 P2 C300 C301 30.8(4)
C12 P2 C300 C301 -81.8(4)
Pd1 P2 C300 C301 166.2(3)
C400 P2 C300 C305 -154.0(3)
C12 P2 C300 C305 93.5(4)
Pd1 P2 C300 C305 -18.6(4)
C305 C300 C301 C302 0.2(7)
P2 C300 C301 C302 175.4(4)
C300 C301 C302 C303 0.0(8)
C301 C302 C303 C304 0.1(8)
C302 C303 C304 C305 -0.5(7)
C303 C304 C305 C300 0.7(7)
C301 C300 C305 C304 -0.5(6)
P2 C300 C305 C304 -175.8(3)
C300 P2 C400 C401 -146.1(4)
C12 P2 C400 C401 -38.6(4)
Pd1 P2 C400 C401 75.1(4)
C300 P2 C400 C405 44.8(4)
C12 P2 C400 C405 152.2(3)
Pd1 P2 C400 C405 -94.0(4)
C405 C400 C401 C402 -2.3(7)
P2 C400 C401 C402 -171.4(4)
C400 C401 C402 C403 -0.1(7)
C401 C402 C403 C404 2.8(8)
C402 C403 C404 C405 -3.1(9)
C403 C404 C405 C400 0.6(8)
C401 C400 C405 C404 2.1(7)
P2 C400 C405 C404 171.4(4)
B105 Ge1 B101 B106 -97.3(4)
B104 Ge1 B101 B106 -59.5(3)
B102 Ge1 B101 B106 30.6(3)
B103 Ge1 B101 B106 -7.2(3)
Pd1 Ge1 B101 B106 144.6(2)
B105 Ge1 B101 B110 -30.2(3)
B104 Ge1 B101 B110 7.6(4)
B102 Ge1 B101 B110 97.7(4)
B103 Ge1 B101 B110 59.8(4)
Pd1 Ge1 B101 B110 -148.4(2)
B105 Ge1 B101 B102 -127.9(3)
B104 Ge1 B101 B102 -90.1(2)
B103 Ge1 B101 B102 -37.8(2)
Pd1 Ge1 B101 B102 114.0(2)
B104 Ge1 B101 B105 37.8(2)
B102 Ge1 B101 B105 127.9(3)
B103 Ge1 B101 B105 90.1(2)
Pd1 Ge1 B101 B105 -118.2(2)
B110 B101 B102 B106 37.4(4)
B105 B101 B102 B106 98.6(4)
Ge1 B101 B102 B106 146.8(3)
B106 B101 B102 B107 -38.5(4)
B110 B101 B102 B107 -1.1(5)
B105 B101 B102 B107 60.0(4)
Ge1 B101 B102 B107 108.3(3)
B106 B101 B102 B103 -99.5(4)
B110 B101 B102 B103 -62.0(4)
B105 B101 B102 B103 -0.9(4)
Ge1 B101 B102 B103 47.3(3)
B106 B101 B102 Ge1 -146.8(3)
B110 B101 B102 Ge1 -109.4(3)
B105 B101 B102 Ge1 -48.2(2)
B101 Ge1 B102 B106 -30.6(3)
B105 Ge1 B102 B106 8.3(4)
B104 Ge1 B102 B106 59.9(4)
B103 Ge1 B102 B106 98.4(4)
Pd1 Ge1 B102 B106 -155.6(3)
B101 Ge1 B102 B107 -98.0(4)
B105 Ge1 B102 B107 -59.2(4)
B104 Ge1 B102 B107 -7.6(4)
B103 Ge1 B102 B107 30.9(3)
Pd1 Ge1 B102 B107 136.9(3)
B105 Ge1 B102 B101 38.8(2)
B104 Ge1 B102 B101 90.5(2)
B103 Ge1 B102 B101 129.0(3)
Pd1 Ge1 B102 B101 -125.0(2)
B101 Ge1 B102 B103 -129.0(3)
B105 Ge1 B102 B103 -90.1(2)
B104 Ge1 B102 B103 -38.5(2)
Pd1 Ge1 B102 B103 106.0(2)
B106 B102 B103 B107 37.7(4)
B101 B102 B103 B107 99.2(4)
Ge1 B102 B103 B107 146.2(3)
B106 B102 B103 B108 -0.2(5)
B107 B102 B103 B108 -37.9(4)
B101 B102 B103 B108 61.3(4)
Ge1 B102 B103 B108 108.3(3)
B106 B102 B103 B104 -60.8(4)
B107 B102 B103 B104 -98.4(4)
B101 B102 B103 B104 0.7(4)
Ge1 B102 B103 B104 47.8(3)
B106 B102 B103 Ge1 -108.5(3)
B107 B102 B103 Ge1 -146.2(3)
B101 B102 B103 Ge1 -47.0(2)
B101 Ge1 B103 B107 6.6(3)
B105 Ge1 B103 B107 59.3(3)
B104 Ge1 B103 B107 96.9(4)
B102 Ge1 B103 B107 -31.2(3)
Pd1 Ge1 B103 B107 -150.9(3)
B101 Ge1 B103 B108 -59.7(4)
B105 Ge1 B103 B108 -7.1(4)
B104 Ge1 B103 B108 30.5(3)
B102 Ge1 B103 B108 -97.5(4)
Pd1 Ge1 B103 B108 142.8(3)
B101 Ge1 B103 B102 37.8(2)
B105 Ge1 B103 B102 90.4(3)
B104 Ge1 B103 B102 128.1(3)
Pd1 Ge1 B103 B102 -119.7(2)
B101 Ge1 B103 B104 -90.2(2)
B105 Ge1 B103 B104 -37.6(2)
B102 Ge1 B103 B104 -128.1(3)
Pd1 Ge1 B103 B104 112.3(2)
B107 B103 B104 B108 37.4(3)
B102 B103 B104 B108 98.6(4)
Ge1 B103 B104 B108 146.5(3)
B107 B103 B104 B109 -0.4(4)
B108 B103 B104 B109 -37.8(3)
B102 B103 B104 B109 60.8(4)
Ge1 B103 B104 B109 108.7(3)
B107 B103 B104 B105 -61.5(4)
B108 B103 B104 B105 -98.9(4)
B102 B103 B104 B105 -0.3(4)
Ge1 B103 B104 B105 47.5(3)
B107 B103 B104 Ge1 -109.1(3)
B108 B103 B104 Ge1 -146.5(3)
B102 B103 B104 Ge1 -47.9(2)
B101 Ge1 B104 B108 59.5(3)
B105 Ge1 B104 B108 97.9(4)
B102 Ge1 B104 B108 7.4(3)
B103 Ge1 B104 B108 -31.0(3)
Pd1 Ge1 B104 B108 -140.2(3)
B101 Ge1 B104 B109 -7.4(3)
B105 Ge1 B104 B109 31.1(3)
B102 Ge1 B104 B109 -59.4(3)
B103 Ge1 B104 B109 -97.8(4)
Pd1 Ge1 B104 B109 153.0(3)
B101 Ge1 B104 B105 -38.4(3)
B102 Ge1 B104 B105 -90.5(3)
B103 Ge1 B104 B105 -128.9(3)
Pd1 Ge1 B104 B105 121.9(2)
B101 Ge1 B104 B103 90.4(3)
B105 Ge1 B104 B103 128.9(3)
B102 Ge1 B104 B103 38.4(3)
Pd1 Ge1 B104 B103 -109.2(2)
B108 B104 B105 B109 37.1(3)
B103 B104 B105 B109 98.6(4)
Ge1 B104 B105 B109 146.1(3)
B108 B104 B105 B110 -0.6(4)
B109 B104 B105 B110 -37.7(3)
B103 B104 B105 B110 60.8(4)
Ge1 B104 B105 B110 108.4(3)
B108 B104 B105 B101 -61.7(4)
B109 B104 B105 B101 -98.8(4)
B103 B104 B105 B101 -0.2(4)
Ge1 B104 B105 B101 47.3(2)
B108 B104 B105 Ge1 -109.0(3)
B109 B104 B105 Ge1 -146.1(3)
B103 B104 B105 Ge1 -47.6(3)
B106 B101 B105 B109 0.1(4)
B110 B101 B105 B109 37.9(3)
B102 B101 B105 B109 -60.8(4)
Ge1 B101 B105 B109 -109.4(3)
B106 B101 B105 B110 -37.8(3)
B102 B101 B105 B110 -98.7(4)
Ge1 B101 B105 B110 -147.3(3)
B106 B101 B105 B104 61.6(4)
B110 B101 B105 B104 99.5(4)
B102 B101 B105 B104 0.7(4)
Ge1 B101 B105 B104 -47.8(3)
B106 B101 B105 Ge1 109.5(3)
B110 B101 B105 Ge1 147.3(3)
B102 B101 B105 Ge1 48.5(2)
B101 Ge1 B105 B109 97.1(4)
B104 Ge1 B105 B109 -31.4(3)
B102 Ge1 B105 B109 58.6(4)
B103 Ge1 B105 B109 6.6(4)
Pd1 Ge1 B105 B109 -138.2(3)
B101 Ge1 B105 B110 30.0(3)
B104 Ge1 B105 B110 -98.6(4)
B102 Ge1 B105 B110 -8.5(3)
B103 Ge1 B105 B110 -60.6(3)
Pd1 Ge1 B105 B110 154.7(2)
B101 Ge1 B105 B104 128.5(3)
B102 Ge1 B105 B104 90.1(3)
B103 Ge1 B105 B104 38.0(3)
Pd1 Ge1 B105 B104 -106.8(2)
B104 Ge1 B105 B101 -128.5(3)
B102 Ge1 B105 B101 -38.5(3)
B103 Ge1 B105 B101 -90.6(3)
Pd1 Ge1 B105 B101 124.7(2)
B107 B102 B106 B101 137.2(4)
B103 B102 B106 B101 101.0(4)
Ge1 B102 B106 B101 32.3(3)
B107 B102 B106 B111 35.0(4)
B101 B102 B106 B111 -102.2(4)
B103 B102 B106 B111 -1.2(5)
Ge1 B102 B106 B111 -69.9(4)
B107 B102 B106 B110 98.9(4)
B101 B102 B106 B110 -38.2(4)
B103 B102 B106 B110 62.7(5)
Ge1 B102 B106 B110 -5.9(5)
B101 B102 B106 B107 -137.2(4)
B103 B102 B106 B107 -36.2(3)
Ge1 B102 B106 B107 -104.8(4)
B110 B101 B106 B102 -138.0(4)
B105 B101 B106 B102 -101.3(3)
Ge1 B101 B106 B102 -32.8(3)
B110 B101 B106 B111 -36.5(4)
B102 B101 B106 B111 101.5(4)
B105 B101 B106 B111 0.3(5)
Ge1 B101 B106 B111 68.7(4)
B102 B101 B106 B110 138.0(4)
B105 B101 B106 B110 36.7(3)
Ge1 B101 B106 B110 105.2(3)
B110 B101 B106 B107 -99.1(4)
B102 B101 B106 B107 38.9(4)
B105 B101 B106 B107 -62.4(4)
Ge1 B101 B106 B107 6.0(5)
B108 B103 B107 B111 35.5(4)
B102 B103 B107 B111 -101.7(4)
B104 B103 B107 B111 -0.7(5)
Ge1 B103 B107 B111 -68.6(4)
B108 B103 B107 B102 137.2(4)
B104 B103 B107 B102 101.0(3)
Ge1 B103 B107 B102 33.1(3)
B102 B103 B107 B108 -137.2(4)
B104 B103 B107 B108 -36.3(3)
Ge1 B103 B107 B108 -104.1(3)
B108 B103 B107 B106 99.8(4)
B102 B103 B107 B106 -37.5(3)
B104 B103 B107 B106 63.5(4)
Ge1 B103 B107 B106 -4.4(5)
B106 B102 B107 B111 -35.6(4)
B101 B102 B107 B111 1.6(5)
B103 B102 B107 B111 102.6(4)
Ge1 B102 B107 B111 69.5(5)
B106 B102 B107 B103 -138.2(4)
B101 B102 B107 B103 -100.9(4)
Ge1 B102 B107 B103 -33.1(3)
B106 B102 B107 B108 -99.2(4)
B101 B102 B107 B108 -62.0(5)
B103 B102 B107 B108 39.0(4)
Ge1 B102 B107 B108 5.9(5)
B101 B102 B107 B106 37.2(3)
B103 B102 B107 B106 138.2(4)
Ge1 B102 B107 B106 105.1(4)
B102 B106 B107 B111 140.4(4)
B101 B106 B107 B111 99.9(4)
B110 B106 B107 B111 36.2(3)
B102 B106 B107 B103 39.6(4)
B101 B106 B107 B103 -1.0(5)
B111 B106 B107 B103 -100.8(4)
B110 B106 B107 B103 -64.6(5)
B101 B106 B107 B102 -40.6(4)
B111 B106 B107 B102 -140.4(4)
B110 B106 B107 B102 -104.2(4)
B102 B106 B107 B108 103.6(4)
B101 B106 B107 B108 63.1(5)
B111 B106 B107 B108 -36.8(3)
B110 B106 B107 B108 -0.6(5)
B109 B104 B108 B111 35.6(4)
B105 B104 B108 B111 -0.5(5)
B103 B104 B108 B111 -102.0(4)
Ge1 B104 B108 B111 -69.1(4)
B109 B104 B108 B103 137.6(4)
B105 B104 B108 B103 101.5(4)
Ge1 B104 B108 B103 32.9(3)
B105 B104 B108 B109 -36.1(3)
B103 B104 B108 B109 -137.6(4)
Ge1 B104 B108 B109 -104.6(3)
B109 B104 B108 B107 99.3(4)
B105 B104 B108 B107 63.2(4)
B103 B104 B108 B107 -38.3(4)
Ge1 B104 B108 B107 -5.4(5)
B107 B103 B108 B111 -35.4(4)
B102 B103 B108 B111 1.6(5)
B104 B103 B108 B111 102.3(4)
Ge1 B103 B108 B111 69.7(5)
B107 B103 B108 B104 -137.7(4)
B102 B103 B108 B104 -100.7(3)
Ge1 B103 B108 B104 -32.6(3)
B107 B103 B108 B109 -99.2(4)
B102 B103 B108 B109 -62.1(5)
B104 B103 B108 B109 38.6(4)
Ge1 B103 B108 B109 6.0(5)
B102 B103 B108 B107 37.1(3)
B104 B103 B108 B107 137.7(4)
Ge1 B103 B108 B107 105.1(4)
B103 B107 B108 B111 140.4(4)
B102 B107 B108 B111 99.8(4)
B106 B107 B108 B111 37.0(3)
B111 B107 B108 B104 -100.1(4)
B103 B107 B108 B104 40.3(4)
B102 B107 B108 B104 -0.3(5)
B106 B107 B108 B104 -63.1(5)
B111 B107 B108 B103 -140.4(4)
B102 B107 B108 B103 -40.6(4)
B106 B107 B108 B103 -103.4(4)
B111 B107 B108 B109 -36.4(3)
B103 B107 B108 B109 104.0(4)
B102 B107 B108 B109 63.4(5)
B106 B107 B108 B109 0.6(5)
B110 B105 B109 B111 36.3(4)
B104 B105 B109 B111 -101.6(4)
B101 B105 B109 B111 -0.4(5)
Ge1 B105 B109 B111 -68.2(4)
B110 B105 B109 B104 137.9(4)
B101 B105 B109 B104 101.2(3)
Ge1 B105 B109 B104 33.5(3)
B110 B105 B109 B108 100.1(4)
B104 B105 B109 B108 -37.8(4)
B101 B105 B109 B108 63.5(5)
Ge1 B105 B109 B108 -4.3(5)
B104 B105 B109 B110 -137.9(4)
B101 B105 B109 B110 -36.7(3)
Ge1 B105 B109 B110 -104.4(4)
B108 B104 B109 B105 -138.4(4)
B103 B104 B109 B105 -101.6(4)
Ge1 B104 B109 B105 -33.2(3)
B108 B104 B109 B111 -35.5(4)
B105 B104 B109 B111 102.9(4)
B103 B104 B109 B111 1.3(5)
Ge1 B104 B109 B111 69.8(4)
B105 B104 B109 B108 138.4(4)
B103 B104 B109 B108 36.8(3)
Ge1 B104 B109 B108 105.3(4)
B108 B104 B109 B110 -100.0(4)
B105 B104 B109 B110 38.4(4)
B103 B104 B109 B110 -63.2(4)
Ge1 B104 B109 B110 5.3(5)
B111 B108 B109 B105 -101.0(4)
B104 B108 B109 B105 39.4(4)
B103 B108 B109 B105 -1.1(6)
B107 B108 B109 B105 -64.6(5)
B104 B108 B109 B111 140.4(4)
B103 B108 B109 B111 99.9(4)
B107 B108 B109 B111 36.4(3)
B111 B108 B109 B104 -140.4(4)
B103 B108 B109 B104 -40.4(4)
B107 B108 B109 B104 -103.9(4)
B111 B108 B109 B110 -36.7(3)
B104 B108 B109 B110 103.6(4)
B103 B108 B109 B110 63.2(5)
B107 B108 B109 B110 -0.3(5)
B106 B101 B110 B105 137.5(4)
B102 B101 B110 B105 101.2(4)
Ge1 B101 B110 B105 32.2(3)
B106 B101 B110 B111 36.5(4)
B102 B101 B110 B111 0.2(5)
B105 B101 B110 B111 -101.1(4)
Ge1 B101 B110 B111 -68.9(4)
B102 B101 B110 B106 -36.3(3)
B105 B101 B110 B106 -137.5(4)
Ge1 B101 B110 B106 -105.3(4)
B106 B101 B110 B109 99.4(4)
B102 B101 B110 B109 63.1(4)
B105 B101 B110 B109 -38.1(3)
Ge1 B101 B110 B109 -5.9(5)
B109 B105 B110 B101 -137.5(4)
B104 B105 B110 B101 -100.8(4)
Ge1 B105 B110 B101 -31.8(3)
B109 B105 B110 B111 -35.3(3)
B104 B105 B110 B111 1.5(5)
B101 B105 B110 B111 102.2(4)
Ge1 B105 B110 B111 70.4(4)
B109 B105 B110 B106 -99.1(4)
B104 B105 B110 B106 -62.3(4)
B101 B105 B110 B106 38.4(3)
Ge1 B105 B110 B106 6.6(5)
B104 B105 B110 B109 36.8(3)
B101 B105 B110 B109 137.5(4)
Ge1 B105 B110 B109 105.7(3)
B102 B106 B110 B101 39.9(4)
B111 B106 B110 B101 139.4(4)
B107 B106 B110 B101 103.7(4)
B102 B106 B110 B105 -0.4(5)
B101 B106 B110 B105 -40.4(4)
B111 B106 B110 B105 99.0(4)
B107 B106 B110 B105 63.3(5)
B102 B106 B110 B111 -99.4(4)
B101 B106 B110 B111 -139.4(4)
B107 B106 B110 B111 -35.7(3)
B102 B106 B110 B109 -63.4(5)
B101 B106 B110 B109 -103.3(4)
B111 B106 B110 B109 36.1(3)
B107 B106 B110 B109 0.4(5)
B105 B109 B110 B101 40.2(4)
B111 B109 B110 B101 -99.8(4)
B104 B109 B110 B101 0.4(5)
B108 B109 B110 B101 -63.4(5)
B111 B109 B110 B105 -140.1(4)
B104 B109 B110 B105 -39.9(4)
B108 B109 B110 B105 -103.7(4)
B105 B109 B110 B111 140.1(4)
B104 B109 B110 B111 100.2(4)
B108 B109 B110 B111 36.4(3)
B105 B109 B110 B106 103.6(4)
B111 B109 B110 B106 -36.5(3)
B104 B109 B110 B106 63.7(5)
B108 B109 B110 B106 0.0(5)
B104 B108 B111 B107 103.5(4)
B103 B108 B111 B107 35.4(4)
B109 B108 B111 B107 139.1(4)
B104 B108 B111 B109 -35.6(3)
B103 B108 B111 B109 -103.7(4)
B107 B108 B111 B109 -139.1(4)
B104 B108 B111 B110 1.4(5)
B103 B108 B111 B110 -66.6(5)
B109 B108 B111 B110 37.1(3)
B107 B108 B111 B110 -102.0(4)
B104 B108 B111 B106 65.6(5)
B103 B108 B111 B106 -2.4(5)
B109 B108 B111 B106 101.2(4)
B107 B108 B111 B106 -37.9(4)
B103 B107 B111 B108 -35.8(4)
B102 B107 B111 B108 -103.6(4)
B106 B107 B111 B108 -138.7(4)
B103 B107 B111 B109 1.6(5)
B102 B107 B111 B109 -66.3(5)
B108 B107 B111 B109 37.3(4)
B106 B107 B111 B109 -101.4(4)
B103 B107 B111 B110 66.2(5)
B102 B107 B111 B110 -1.6(6)
B108 B107 B111 B110 102.0(4)
B106 B107 B111 B110 -36.7(4)
B103 B107 B111 B106 102.9(4)
B102 B107 B111 B106 35.1(4)
B108 B107 B111 B106 138.7(4)
B105 B109 B111 B108 103.1(4)
B104 B109 B111 B108 35.5(3)
B110 B109 B111 B108 139.3(3)
B105 B109 B111 B107 65.7(5)
B104 B109 B111 B107 -1.8(5)
B108 B109 B111 B107 -37.4(4)
B110 B109 B111 B107 101.9(4)
B105 B109 B111 B110 -36.2(3)
B104 B109 B111 B110 -103.7(4)
B108 B109 B111 B110 -139.3(3)
B105 B109 B111 B106 0.6(5)
B104 B109 B111 B106 -67.0(5)
B108 B109 B111 B106 -102.5(4)
B110 B109 B111 B106 36.7(4)
B101 B110 B111 B108 65.8(5)
B105 B110 B111 B108 -1.8(5)
B106 B110 B111 B108 102.1(4)
B109 B110 B111 B108 -37.1(3)
B101 B110 B111 B107 0.9(5)
B105 B110 B111 B107 -66.8(5)
B106 B110 B111 B107 37.1(4)
B109 B110 B111 B107 -102.1(4)
B101 B110 B111 B109 102.9(4)
B105 B110 B111 B109 35.3(3)
B106 B110 B111 B109 139.2(4)
B101 B110 B111 B106 -36.3(3)
B105 B110 B111 B106 -103.9(4)
B109 B110 B111 B106 -139.2(4)
B102 B106 B111 B108 2.3(5)
B101 B106 B111 B108 -65.3(5)
B110 B106 B111 B108 -101.7(4)
B107 B106 B111 B108 37.7(4)
B102 B106 B111 B107 -35.4(4)
B101 B106 B111 B107 -103.0(4)
B110 B106 B111 B107 -139.5(4)
B102 B106 B111 B109 67.1(5)
B101 B106 B111 B109 -0.5(5)
B110 B106 B111 B109 -37.0(4)
B107 B106 B111 B109 102.5(4)
B102 B106 B111 B110 104.0(4)
B101 B106 B111 B110 36.4(3)
B107 B106 B111 B110 139.5(4)
C121 N1 C111 C112 61.3(7)
C141 N1 C111 C112 -174.9(6)
C131 N1 C111 C112 -56.8(7)
C111 N1 C121 C122 62.8(8)
C141 N1 C121 C122 -58.9(7)
C131 N1 C121 C122 -175.7(6)
C111 N1 C131 C132 -51.1(9)
C121 N1 C131 C132 -174.4(7)
C141 N1 C131 C132 66.7(8)
C111 N1 C141 C142 -171.4(6)
C121 N1 C141 C142 -46.2(8)
C131 N1 C141 C142 68.7(7)
